data_4316876
loop_
_publ_author_name
'Chelsea L. Mandell'
'Shannon S. Kleinbach'
'William G. Dougherty'
'W. Scott Kassel'
'Chip Nataro'

_publ_section_title
;
 Electrochemistry of 1,1'-Bis(2,4-dialkylphosphetanyl)ferrocene and
 1,1'-Bis(2,5-dialkylphospholanyl)ferrocene Ligands: Free Phosphines,
 Metal Complexes, and Chalcogenides
;
_journal_name_full 'Inorganic Chemistry'
_journal_page_first 9718
_journal_page_last 9727
_journal_paper_doi 10.1021/ic1016164
_journal_volume 49
_journal_year 2010
_chemical_absolute_configuration syn
_chemical_formula_sum 'C22 H32 Cl2 Fe P2 Pd'
_chemical_formula_weight 591.57
_chemical_name_systematic
; 
 ? 
;
_space_group_IT_number 19
_symmetry_cell_setting orthorhombic
_symmetry_space_group_name_Hall 'P 2ac 2ab'
_symmetry_space_group_name_H-M 'P 21 21 21'
_atom_sites_solution_hydrogens geom
_atom_sites_solution_primary direct
_atom_sites_solution_secondary difmap
_audit_creation_method SHELXL-97
_cell_angle_alpha 90.00
_cell_angle_beta 90.00
_cell_angle_gamma 90.00
_cell_formula_units_Z 4
_cell_length_a 10.5047(16)
_cell_length_b 13.033(2)
_cell_length_c 17.410(3)
_cell_measurement_reflns_used 9872
_cell_measurement_temperature 150(2)
_cell_measurement_theta_max 33.16
_cell_measurement_theta_min 2.81
_cell_volume 2383.6(7)
_computing_cell_refinement 'Bruker SAINT'
_computing_data_collection 'Bruker APEX2'
_computing_data_reduction 'Bruker SAINT'
_computing_molecular_graphics 'Bruker SHELXTL'
_computing_publication_material 'Bruker SHELXTL'
_computing_structure_refinement 'SHELXL-97 (Sheldrick, 2008)'
_computing_structure_solution 'SHELXS-97 (Sheldrick, 2008)'
_diffrn_ambient_temperature 150(2)
_diffrn_measured_fraction_theta_full 0.997
_diffrn_measured_fraction_theta_max 0.996
_diffrn_measurement_device_type 'Bruker APEX-II CCD'
_diffrn_measurement_method '\f and \w scans'
_diffrn_radiation_monochromator graphite
_diffrn_radiation_source 'fine-focus sealed tube'
_diffrn_radiation_type MoK\a
_diffrn_radiation_wavelength 0.71073
_diffrn_reflns_av_R_equivalents 0.0339
_diffrn_reflns_av_sigmaI/netI 0.0468
_diffrn_reflns_limit_h_max 14
_diffrn_reflns_limit_h_min -16
_diffrn_reflns_limit_k_max 19
_diffrn_reflns_limit_k_min -20
_diffrn_reflns_limit_l_max 26
_diffrn_reflns_limit_l_min -24
_diffrn_reflns_number 24573
_diffrn_reflns_theta_full 25.00
_diffrn_reflns_theta_max 33.21
_diffrn_reflns_theta_min 2.26
_exptl_absorpt_coefficient_mu 1.728
_exptl_absorpt_correction_T_max 0.9341
_exptl_absorpt_correction_T_min 0.7671
_exptl_absorpt_correction_type multi-scan
_exptl_absorpt_process_details SADABS
_exptl_crystal_colour orange
_exptl_crystal_density_diffrn 1.649
_exptl_crystal_density_method 'not measured'
_exptl_crystal_description block
_exptl_crystal_F_000 1200
_exptl_crystal_size_max 0.16
_exptl_crystal_size_mid 0.14
_exptl_crystal_size_min 0.04
_refine_diff_density_max 0.551
_refine_diff_density_min -0.399
_refine_diff_density_rms 0.088
_refine_ls_abs_structure_details 'Flack H D (1983), Acta Cryst. A39, 876-881'
_refine_ls_abs_structure_Flack -0.027(13)
_refine_ls_extinction_method none
_refine_ls_goodness_of_fit_ref 1.013
_refine_ls_hydrogen_treatment constr
_refine_ls_matrix_type full
_refine_ls_number_parameters 257
_refine_ls_number_reflns 9035
_refine_ls_number_restraints 0
_refine_ls_restrained_S_all 1.013
_refine_ls_R_factor_all 0.0388
_refine_ls_R_factor_gt 0.0303
_refine_ls_shift/su_max 0.001
_refine_ls_shift/su_mean 0.000
_refine_ls_structure_factor_coef Fsqd
_refine_ls_weighting_details 'calc w=1/[\s^2^(Fo^2^)+(0.0228P)^2^] where P=(Fo^2^+2Fc^2^)/3'
_refine_ls_weighting_scheme calc
_refine_ls_wR_factor_gt 0.0545
_refine_ls_wR_factor_ref 0.0578
_reflns_number_gt 8027
_reflns_number_total 9035
_reflns_threshold_expression >2sigma(I)
_cod_data_source_file ic1016164_si_002_06.cif
_cod_data_source_block '[PdCl2(RMeFL)]'
_cod_depositor_comments
;
The following automatic conversions were performed:

'_symmetry_cell_setting' value 'Orthorhombic' changed to
'orthorhombic' according to the built-in table from CIF Core
dictionary named 'cif_core.dic' version 2.4.1 from 2010-06-29.

Automatic conversion script
Id: cif_fix_values 1646 2011-03-28 12:23:43Z adriana 
;
_cod_original_cell_volume 2383.5(6)
_cod_database_code 4316876

loop_
_symmetry_equiv_pos_as_xyz
'x, y, z'
'-x+1/2, -y, z+1/2'
'-x, y+1/2, -z+1/2'
'x+1/2, -y+1/2, -z'

loop_
_atom_site_label
_atom_site_type_symbol
_atom_site_fract_x
_atom_site_fract_y
_atom_site_fract_z
_atom_site_U_iso_or_equiv
_atom_site_adp_type
_atom_site_occupancy
_atom_site_symmetry_multiplicity
_atom_site_calc_flag
_atom_site_refinement_flags
_atom_site_disorder_assembly
_atom_site_disorder_group
Fe1 Fe 0.48364(3) 0.08728(3) 0.483536(17) 0.01593(6) Uani 1 1 d . . .
Pd1 Pd 0.352455(14) -0.084836(12) 0.287717(9) 0.01550(3) Uani 1 1 d . . .
Cl1 Cl 0.43966(6) -0.13676(5) 0.16976(3) 0.02627(12) Uani 1 1 d . . .
Cl2 Cl 0.16061(6) -0.16624(5) 0.25261(4) 0.03194(13) Uani 1 1 d . . .
P1 P 0.55041(5) -0.02424(4) 0.31472(3) 0.01503(10) Uani 1 1 d . . .
P2 P 0.24471(5) -0.02659(4) 0.39199(3) 0.01568(10) Uani 1 1 d . . .
C1 C 0.5916(2) 0.00410(16) 0.41259(13) 0.0175(4) Uani 1 1 d . . .
C2 C 0.5526(2) -0.05718(16) 0.47682(13) 0.0198(4) Uani 1 1 d . . .
H2A H 0.5006 -0.1213 0.4742 0.024 Uiso 1 1 calc R . .
C3 C 0.5995(2) -0.01061(19) 0.54488(14) 0.0260(5) Uani 1 1 d . . .
H3A H 0.5839 -0.0352 0.5985 0.031 Uiso 1 1 calc R . .
C4 C 0.6675(2) 0.0786(2) 0.52423(13) 0.0274(5) Uani 1 1 d . . .
H4A H 0.7081 0.1279 0.5608 0.033 Uiso 1 1 calc R . .
C5 C 0.66486(19) 0.08871(19) 0.44290(13) 0.0230(4) Uani 1 1 d . . .
H5A H 0.7053 0.1449 0.4123 0.028 Uiso 1 1 calc R . .
C6 C 0.30424(18) 0.08002(17) 0.44658(12) 0.0162(4) Uani 1 1 d . . .
C7 C 0.30477(19) 0.09308(17) 0.52894(12) 0.0188(4) Uani 1 1 d . . .
H7A H 0.2685 0.0440 0.5673 0.023 Uiso 1 1 calc R . .
C8 C 0.3681(2) 0.18544(16) 0.54602(13) 0.0223(4) Uani 1 1 d . . .
H8A H 0.3867 0.2119 0.5988 0.027 Uiso 1 1 calc R . .
C9 C 0.4067(2) 0.23246(16) 0.47639(14) 0.0224(4) Uani 1 1 d . . .
H9A H 0.4555 0.2980 0.4715 0.027 Uiso 1 1 calc R . .
C10 C 0.3660(2) 0.16857(15) 0.41453(12) 0.0182(4) Uani 1 1 d . . .
H10A H 0.3794 0.1825 0.3586 0.022 Uiso 1 1 calc R . .
C11 C 0.4910(2) 0.13362(18) 0.20676(15) 0.0278(5) Uani 1 1 d . . .
H11A H 0.5214 0.1964 0.1819 0.042 Uiso 1 1 calc R . .
H11B H 0.4162 0.1494 0.2383 0.042 Uiso 1 1 calc R . .
H11C H 0.4679 0.0831 0.1675 0.042 Uiso 1 1 calc R . .
C12 C 0.5961(2) 0.08983(18) 0.25769(13) 0.0221(4) Uani 1 1 d . . .
H12A H 0.6239 0.1448 0.2941 0.027 Uiso 1 1 calc R . .
C13 C 0.7123(2) 0.05535(19) 0.21121(17) 0.0324(6) Uani 1 1 d . . .
H13A H 0.6847 0.0263 0.1614 0.039 Uiso 1 1 calc R . .
H13B H 0.7685 0.1148 0.2009 0.039 Uiso 1 1 calc R . .
C14 C 0.7840(2) -0.0252(2) 0.25713(16) 0.0296(5) Uani 1 1 d . . .
H14A H 0.8264 0.0069 0.3018 0.036 Uiso 1 1 calc R . .
H14B H 0.8498 -0.0580 0.2247 0.036 Uiso 1 1 calc R . .
C15 C 0.6873(2) -0.10574(15) 0.28445(14) 0.0205(4) Uani 1 1 d . . .
H15A H 0.6604 -0.1477 0.2392 0.025 Uiso 1 1 calc R . .
C16 C 0.7408(2) -0.17765(18) 0.34542(14) 0.0277(5) Uani 1 1 d . . .
H16A H 0.8112 -0.2174 0.3236 0.042 Uiso 1 1 calc R . .
H16B H 0.6737 -0.2245 0.3628 0.042 Uiso 1 1 calc R . .
H16C H 0.7718 -0.1373 0.3891 0.042 Uiso 1 1 calc R . .
C17 C 0.0646(3) 0.1252(2) 0.34758(19) 0.0416(7) Uani 1 1 d . . .
H17A H -0.0251 0.1391 0.3363 0.062 Uiso 1 1 calc R . .
H17B H 0.1155 0.1355 0.3011 0.062 Uiso 1 1 calc R . .
H17C H 0.0942 0.1719 0.3879 0.062 Uiso 1 1 calc R . .
C18 C 0.0791(2) 0.01432(19) 0.37493(15) 0.0266(5) Uani 1 1 d . . .
H18A H 0.0416 -0.0317 0.3349 0.032 Uiso 1 1 calc R . .
C19 C 0.0159(2) -0.0105(2) 0.45137(17) 0.0369(7) Uani 1 1 d . . .
H19A H -0.0779 -0.0079 0.4464 0.044 Uiso 1 1 calc R . .
H19B H 0.0425 0.0393 0.4912 0.044 Uiso 1 1 calc R . .
C20 C 0.0595(3) -0.1189(2) 0.47281(18) 0.0376(7) Uani 1 1 d . . .
H20A H 0.0348 -0.1344 0.5265 0.045 Uiso 1 1 calc R . .
H20B H 0.0180 -0.1697 0.4387 0.045 Uiso 1 1 calc R . .
C21 C 0.2046(2) -0.12590(17) 0.46427(14) 0.0229(5) Uani 1 1 d . . .
H21A H 0.2438 -0.1053 0.5143 0.028 Uiso 1 1 calc R . .
C22 C 0.2508(3) -0.23370(17) 0.44470(16) 0.0305(5) Uani 1 1 d . . .
H22A H 0.2277 -0.2808 0.4863 0.046 Uiso 1 1 calc R . .
H22B H 0.3435 -0.2331 0.4385 0.046 Uiso 1 1 calc R . .
H22C H 0.2110 -0.2565 0.3967 0.046 Uiso 1 1 calc R . .

loop_
_atom_site_aniso_label
_atom_site_aniso_U_11
_atom_site_aniso_U_22
_atom_site_aniso_U_33
_atom_site_aniso_U_23
_atom_site_aniso_U_13
_atom_site_aniso_U_12
Fe1 0.01593(14) 0.01774(13) 0.01412(13) -0.00252(13) -0.00031(9) -0.00131(12)
Pd1 0.01595(7) 0.01765(6) 0.01292(6) -0.00283(6) -0.00117(5) 0.00086(6)
Cl1 0.0264(3) 0.0363(3) 0.0161(3) -0.0077(2) 0.0000(2) 0.0048(2)
Cl2 0.0232(3) 0.0423(3) 0.0303(3) -0.0163(3) -0.0029(2) -0.0066(2)
P1 0.0146(2) 0.0158(2) 0.0147(2) -0.0008(2) 0.00151(18) 0.00105(19)
P2 0.0136(2) 0.0172(2) 0.0162(3) -0.0031(2) 0.00013(18) -0.00016(19)
C1 0.0158(10) 0.0195(9) 0.0170(10) -0.0033(8) -0.0007(7) 0.0000(7)
C2 0.0211(11) 0.0219(10) 0.0163(10) 0.0002(8) -0.0048(8) 0.0032(8)
C3 0.0261(12) 0.0338(13) 0.0180(11) 0.0011(10) -0.0066(8) 0.0049(10)
C4 0.0183(11) 0.0387(12) 0.0250(11) -0.0107(11) -0.0052(8) 0.0013(10)
C5 0.0148(10) 0.0280(10) 0.0262(11) -0.0089(10) -0.0001(7) -0.0039(9)
C6 0.0145(9) 0.0177(9) 0.0165(9) -0.0031(9) 0.0009(6) -0.0007(8)
C7 0.0201(10) 0.0186(9) 0.0177(10) -0.0037(9) 0.0057(7) -0.0016(8)
C8 0.0242(12) 0.0236(10) 0.0190(11) -0.0080(8) 0.0029(8) -0.0013(9)
C9 0.0252(12) 0.0169(9) 0.0250(12) -0.0043(9) 0.0024(9) 0.0003(8)
C10 0.0211(11) 0.0166(8) 0.0170(10) -0.0005(8) 0.0020(8) 0.0019(8)
C11 0.0364(14) 0.0256(11) 0.0213(12) 0.0067(10) 0.0028(10) 0.0074(9)
C12 0.0262(11) 0.0208(9) 0.0194(10) 0.0016(10) 0.0039(8) -0.0002(10)
C13 0.0277(13) 0.0360(13) 0.0336(14) 0.0085(12) 0.0118(11) 0.0019(9)
C14 0.0191(12) 0.0348(13) 0.0350(14) 0.0031(11) 0.0087(9) 0.0032(9)
C15 0.0203(10) 0.0230(10) 0.0183(10) -0.0037(9) 0.0001(8) 0.0036(7)
C16 0.0268(13) 0.0249(11) 0.0314(14) -0.0013(10) -0.0055(10) 0.0095(10)
C17 0.0293(15) 0.0378(14) 0.058(2) -0.0085(14) -0.0130(13) 0.0139(11)
C18 0.0180(12) 0.0278(12) 0.0341(14) -0.0123(11) -0.0071(9) 0.0050(9)
C19 0.0172(12) 0.0480(17) 0.0455(17) -0.0187(14) 0.0057(10) -0.0015(11)
C20 0.0293(15) 0.0467(16) 0.0367(16) -0.0085(13) 0.0145(11) -0.0129(11)
C21 0.0236(12) 0.0255(11) 0.0198(12) -0.0028(9) 0.0021(8) -0.0074(9)
C22 0.0415(15) 0.0190(10) 0.0311(14) 0.0018(10) 0.0028(11) -0.0059(10)

loop_
_atom_type_symbol
_atom_type_description
_atom_type_scat_dispersion_real
_atom_type_scat_dispersion_imag
_atom_type_scat_source
C C 0.0033 0.0016 'International Tables Vol C Tables 4.2.6.8 and 6.1.1.4'
H H 0.0000 0.0000 'International Tables Vol C Tables 4.2.6.8 and 6.1.1.4'
P P 0.1023 0.0942 'International Tables Vol C Tables 4.2.6.8 and 6.1.1.4'
Cl Cl 0.1484 0.1585 'International Tables Vol C Tables 4.2.6.8 and 6.1.1.4'
Fe Fe 0.3463 0.8444 'International Tables Vol C Tables 4.2.6.8 and 6.1.1.4'
Pd Pd -0.9988 1.0072 'International Tables Vol C Tables 4.2.6.8 and 6.1.1.4'

loop_
_geom_angle_atom_site_label_1
_geom_angle_atom_site_label_2
_geom_angle_atom_site_label_3
_geom_angle
_geom_angle_site_symmetry_1
_geom_angle_site_symmetry_3
_geom_angle_publ_flag
C6 Fe1 C1 108.14(9) . . ?
C6 Fe1 C2 106.03(9) . . ?
C1 Fe1 C2 41.81(9) . . ?
C6 Fe1 C10 41.91(9) . . ?
C1 Fe1 C10 105.29(9) . . ?
C2 Fe1 C10 132.27(8) . . ?
C6 Fe1 C5 140.72(8) . . ?
C1 Fe1 C5 42.03(8) . . ?
C2 Fe1 C5 69.65(10) . . ?
C10 Fe1 C5 111.15(9) . . ?
C6 Fe1 C7 41.94(8) . . ?
C1 Fe1 C7 141.53(9) . . ?
C2 Fe1 C7 112.79(9) . . ?
C10 Fe1 C7 69.40(9) . . ?
C5 Fe1 C7 176.41(9) . . ?
C6 Fe1 C4 173.99(10) . . ?
C1 Fe1 C4 69.54(9) . . ?
C2 Fe1 C4 68.43(10) . . ?
C10 Fe1 C4 143.66(10) . . ?
C5 Fe1 C4 40.68(9) . . ?
C7 Fe1 C4 137.08(9) . . ?
C6 Fe1 C3 134.11(10) . . ?
C1 Fe1 C3 69.46(9) . . ?
C2 Fe1 C3 40.68(9) . . ?
C10 Fe1 C3 172.93(9) . . ?
C5 Fe1 C3 68.45(10) . . ?
C7 Fe1 C3 111.47(10) . . ?
C4 Fe1 C3 40.04(10) . . ?
C6 Fe1 C9 69.72(9) . . ?
C1 Fe1 C9 133.13(9) . . ?
C2 Fe1 C9 172.91(9) . . ?
C10 Fe1 C9 40.88(9) . . ?
C5 Fe1 C9 109.76(10) . . ?
C7 Fe1 C9 68.18(9) . . ?
C4 Fe1 C9 116.02(10) . . ?
C3 Fe1 C9 146.19(10) . . ?
C6 Fe1 C8 69.21(9) . . ?
C1 Fe1 C8 173.06(9) . . ?
C2 Fe1 C8 144.66(9) . . ?
C10 Fe1 C8 68.33(9) . . ?
C5 Fe1 C8 136.57(9) . . ?
C7 Fe1 C8 40.02(8) . . ?
C4 Fe1 C8 113.73(9) . . ?
C3 Fe1 C8 117.13(10) . . ?
C9 Fe1 C8 40.12(9) . . ?
P2 Pd1 P1 100.05(2) . . ?
P2 Pd1 Cl1 171.99(2) . . ?
P1 Pd1 Cl1 85.65(2) . . ?
P2 Pd1 Cl2 86.08(2) . . ?
P1 Pd1 Cl2 172.55(2) . . ?
Cl1 Pd1 Cl2 88.69(2) . . ?
C1 P1 C12 106.34(10) . . ?
C1 P1 C15 101.52(10) . . ?
C12 P1 C15 96.10(10) . . ?
C1 P1 Pd1 119.19(7) . . ?
C12 P1 Pd1 113.90(7) . . ?
C15 P1 Pd1 116.69(7) . . ?
C6 P2 C18 100.96(10) . . ?
C6 P2 C21 105.08(10) . . ?
C18 P2 C21 95.54(12) . . ?
C6 P2 Pd1 120.56(7) . . ?
C18 P2 Pd1 116.00(9) . . ?
C21 P2 Pd1 115.01(8) . . ?
C2 C1 C5 106.99(19) . . ?
C2 C1 P1 123.83(16) . . ?
C5 C1 P1 129.17(17) . . ?
C2 C1 Fe1 69.99(12) . . ?
C5 C1 Fe1 70.26(12) . . ?
P1 C1 Fe1 124.18(11) . . ?
C3 C2 C1 108.30(19) . . ?
C3 C2 Fe1 71.21(13) . . ?
C1 C2 Fe1 68.19(12) . . ?
C4 C3 C2 108.4(2) . . ?
C4 C3 Fe1 69.95(13) . . ?
C2 C3 Fe1 68.12(12) . . ?
C3 C4 C5 108.7(2) . . ?
C3 C4 Fe1 70.01(13) . . ?
C5 C4 Fe1 68.54(12) . . ?
C4 C5 C1 107.7(2) . . ?
C4 C5 Fe1 70.78(13) . . ?
C1 C5 Fe1 67.71(12) . . ?
C10 C6 C7 106.81(18) . . ?
C10 C6 P2 124.97(15) . . ?
C7 C6 P2 128.18(17) . . ?
C10 C6 Fe1 70.14(12) . . ?
C7 C6 Fe1 70.75(12) . . ?
P2 C6 Fe1 122.46(11) . . ?
C8 C7 C6 108.21(19) . . ?
C8 C7 Fe1 71.21(12) . . ?
C6 C7 Fe1 67.32(11) . . ?
C7 C8 C9 108.92(19) . . ?
C7 C8 Fe1 68.77(12) . . ?
C9 C8 Fe1 69.54(12) . . ?
C8 C9 C10 107.91(19) . . ?
C8 C9 Fe1 70.34(13) . . ?
C10 C9 Fe1 68.12(12) . . ?
C9 C10 C6 108.12(19) . . ?
C9 C10 Fe1 71.00(13) . . ?
C6 C10 Fe1 67.95(11) . . ?
C11 C12 C13 112.29(19) . . ?
C11 C12 P1 115.12(16) . . ?
C13 C12 P1 104.73(16) . . ?
C14 C13 C12 108.6(2) . . ?
C13 C14 C15 107.9(2) . . ?
C16 C15 C14 113.1(2) . . ?
C16 C15 P1 116.00(16) . . ?
C14 C15 P1 102.03(14) . . ?
C19 C18 C17 115.4(2) . . ?
C19 C18 P2 102.08(17) . . ?
C17 C18 P2 114.68(19) . . ?
C18 C19 C20 106.2(2) . . ?
C21 C20 C19 109.1(2) . . ?
C20 C21 C22 113.1(2) . . ?
C20 C21 P2 104.51(18) . . ?
C22 C21 P2 114.77(17) . . ?

loop_
_geom_bond_atom_site_label_1
_geom_bond_atom_site_label_2
_geom_bond_distance
_geom_bond_site_symmetry_2
_geom_bond_publ_flag
Fe1 C6 1.994(2) . ?
Fe1 C1 1.997(2) . ?
Fe1 C2 2.021(2) . ?
Fe1 C10 2.023(2) . ?
Fe1 C5 2.031(2) . ?
Fe1 C7 2.040(2) . ?
Fe1 C4 2.061(2) . ?
Fe1 C3 2.062(2) . ?
Fe1 C9 2.061(2) . ?
Fe1 C8 2.072(2) . ?
Pd1 P2 2.2700(6) . ?
Pd1 P1 2.2735(6) . ?
Pd1 Cl1 2.3483(6) . ?
Pd1 Cl2 2.3581(7) . ?
P1 C1 1.796(2) . ?
P1 C12 1.851(2) . ?
P1 C15 1.864(2) . ?
P2 C6 1.796(2) . ?
P2 C18 1.843(2) . ?
P2 C21 1.854(2) . ?
C1 C2 1.434(3) . ?
C1 C5 1.445(3) . ?
C2 C3 1.419(3) . ?
C3 C4 1.411(4) . ?
C4 C5 1.422(3) . ?
C6 C10 1.437(3) . ?
C6 C7 1.444(3) . ?
C7 C8 1.407(3) . ?
C8 C9 1.418(3) . ?
C9 C10 1.427(3) . ?
C11 C12 1.527(3) . ?
C12 C13 1.533(3) . ?
C13 C14 1.519(4) . ?
C14 C15 1.536(3) . ?
C15 C16 1.524(3) . ?
C17 C18 1.529(4) . ?
C18 C19 1.522(4) . ?
C19 C20 1.532(4) . ?
C20 C21 1.534(4) . ?
C21 C22 1.525(3) . ?
